data_4514932
loop_
_publ_author_name
'Yin, Ya'
'Chen, Zhao'
'Fan, Congbin'
'Liu, Gang'
'Pu, Shouzhi'

_publ_section_title
;
 1,8-Naphthalimide-Based Highly Emissive Luminophors with Various
 Mechanofluorochromism and Aggregation-Induced Characteristics.
;
_journal_issue 10
_journal_name_full 'ACS omega'
_journal_page_first 14324
_journal_page_last 14332
_journal_paper_doi 10.1021/acsomega.9b02110
_journal_volume 4
_journal_year 2019
_chemical_formula_sum 'C42 H33 N O2'
_chemical_formula_weight 583.69
_space_group_crystal_system monoclinic
_space_group_IT_number 14
_space_group_name_Hall '-P 2ybc'
_space_group_name_H-M_alt 'P 1 21/c 1'
_symmetry_space_group_name_Hall '-P 2ybc'
_symmetry_space_group_name_H-M 'P 1 21/c 1'
_atom_sites_solution_hydrogens mixed
_audit_creation_method SHELXL-2014/7
_cell_angle_alpha 90
_cell_angle_beta 125.371(6)
_cell_angle_gamma 90
_cell_formula_units_Z 4
_cell_length_a 9.5161(12)
_cell_length_b 30.572(4)
_cell_length_c 13.2584(12)
_cell_measurement_reflns_used 1982
_cell_measurement_temperature 296(2)
_cell_measurement_theta_max 27.48
_cell_measurement_theta_min 2.27
_cell_volume 3145.3(7)
_computing_cell_refinement 'Bruker SMART'
_computing_data_collection 'Bruker SMART'
_computing_data_reduction 'Bruker SAINT'
_computing_molecular_graphics 'Bruker SHELXTL'
_computing_publication_material 'Bruker SHELXTL'
_computing_structure_refinement 'SHELXL-2014/7 (Sheldrick, 2014)'
_computing_structure_solution 'Bruker SHELXTL'
_diffrn_ambient_temperature 296(2)
_diffrn_measured_fraction_theta_full 0.995
_diffrn_measured_fraction_theta_max 0.995
_diffrn_measurement_device_type 'CCD area detector'
_diffrn_measurement_method 'phi and omega scans'
_diffrn_radiation_type MoK\a
_diffrn_radiation_wavelength 0.71073
_diffrn_reflns_av_R_equivalents 0.1239
_diffrn_reflns_av_unetI/netI 0.1784
_diffrn_reflns_Laue_measured_fraction_full 0.995
_diffrn_reflns_Laue_measured_fraction_max 0.995
_diffrn_reflns_limit_h_max 11
_diffrn_reflns_limit_h_min -11
_diffrn_reflns_limit_k_max 26
_diffrn_reflns_limit_k_min -36
_diffrn_reflns_limit_l_max 15
_diffrn_reflns_limit_l_min -13
_diffrn_reflns_number 15760
_diffrn_reflns_point_group_measured_fraction_full 0.995
_diffrn_reflns_point_group_measured_fraction_max 0.995
_diffrn_reflns_theta_full 24.999
_diffrn_reflns_theta_max 24.999
_diffrn_reflns_theta_min 2.625
_exptl_absorpt_coefficient_mu 0.075
_exptl_absorpt_correction_type none
_exptl_crystal_colour COLORLESS
_exptl_crystal_density_diffrn 1.233
_exptl_crystal_description BLOCK
_exptl_crystal_F_000 1232
_exptl_crystal_size_max 0.280
_exptl_crystal_size_mid 0.260
_exptl_crystal_size_min 0.220
_refine_diff_density_max 0.136
_refine_diff_density_min -0.166
_refine_diff_density_rms 0.033
_refine_ls_extinction_method none
_refine_ls_goodness_of_fit_ref 0.892
_refine_ls_hydrogen_treatment mixed
_refine_ls_matrix_type full
_refine_ls_number_parameters 434
_refine_ls_number_reflns 5509
_refine_ls_number_restraints 1
_refine_ls_restrained_S_all 0.892
_refine_ls_R_factor_all 0.1797
_refine_ls_R_factor_gt 0.0514
_refine_ls_shift/su_max 0.001
_refine_ls_shift/su_mean 0.000
_refine_ls_structure_factor_coef Fsqd
_refine_ls_weighting_details 'w=1/[\s^2^(Fo^2^)+(0.0294P)^2^] where P=(Fo^2^+2Fc^2^)/3'
_refine_ls_weighting_scheme calc
_refine_ls_wR_factor_gt 0.0733
_refine_ls_wR_factor_ref 0.0961
_reflns_Friedel_coverage 0.000
_reflns_number_gt 2339
_reflns_number_total 5509
_reflns_threshold_expression 'I > 2\s(I)'
_cod_data_source_file ao9b02110_si_002.cif
_cod_data_source_block 1
_cod_database_code 4514932
_shelx_shelxl_version_number 2014/7
_shelx_space_group_comment
; 
The symmetry employed for this shelxl refinement is uniquely defined 
by the following loop, which should always be used as a source of 
symmetry information in preference to the above space-group names. 
They are only intended as comments. 
;
_shelx_estimated_absorpt_t_min 0.979
_shelx_estimated_absorpt_t_max 0.984

loop_
_space_group_symop_operation_xyz
'x, y, z'
'-x, y+1/2, -z+1/2'
'-x, -y, -z'
'x, -y-1/2, z-1/2'

loop_
_atom_site_label
_atom_site_type_symbol
_atom_site_fract_x
_atom_site_fract_y
_atom_site_fract_z
_atom_site_U_iso_or_equiv
_atom_site_adp_type
_atom_site_occupancy
_atom_site_site_symmetry_order
_atom_site_calc_flag
_atom_site_refinement_flags_posn
_atom_site_refinement_flags_adp
_atom_site_refinement_flags_occupancy
_atom_site_disorder_assembly
_atom_site_disorder_group
N1 N 0.2128(3) 0.83906(7) 0.16508(19) 0.0492(6) Uani 1 1 d . . . . .
O2 O -0.0178(2) 0.88465(6) 0.07348(18) 0.0783(7) Uani 1 1 d . . . . .
C27 C 0.7087(3) 0.93876(8) 0.2651(2) 0.0364(7) Uani 1 1 d . . . . .
C32 C 0.5282(3) 0.94553(8) 0.2040(2) 0.0379(7) Uani 1 1 d . . . . .
C15 C 1.2914(3) 1.08470(7) 0.3710(2) 0.0365(6) Uani 1 1 d . U . . .
O1 O 0.4444(2) 0.79378(6) 0.25116(17) 0.0706(6) Uani 1 1 d . . . . .
C30 C 0.4954(3) 0.86802(8) 0.2325(2) 0.0371(7) Uani 1 1 d . . . . .
C36 C 0.4471(3) 0.98623(8) 0.1531(2) 0.0509(8) Uani 1 1 d . . . . .
H36A H 0.5128 1.0099 0.1591 0.061 Uiso 1 1 calc R U . . .
C25 C 0.8257(3) 1.01293(8) 0.3487(2) 0.0439(7) Uani 1 1 d . . . . .
H25A H 0.7646 1.0130 0.3836 0.053 Uiso 1 1 calc R U . . .
C28 C 0.7725(3) 0.89701(8) 0.3020(2) 0.0436(7) Uani 1 1 d . . . . .
H28A H 0.8892 0.8921 0.3390 0.052 Uiso 1 1 calc R U . . .
C7 C 1.0229(3) 1.12951(8) 0.2704(2) 0.0374(7) Uani 1 1 d . . . . .
C24 C 0.8219(3) 0.97618(7) 0.2855(2) 0.0363(7) Uani 1 1 d . . . . .
C14 C 1.1028(3) 1.09057(8) 0.3130(2) 0.0356(6) Uani 1 1 d . . . . .
C38 C 0.1361(4) 0.87998(10) 0.1205(2) 0.0540(8) Uani 1 1 d . . . . .
C31 C 0.4231(3) 0.90978(8) 0.1905(2) 0.0368(7) Uani 1 1 d . . . . .
C21 C 1.0115(3) 1.05049(7) 0.3091(2) 0.0355(6) Uani 1 1 d . . . . .
C26 C 0.9194(3) 1.04938(7) 0.3599(2) 0.0409(7) Uani 1 1 d . . . . .
H26A H 0.9206 1.0737 0.4026 0.049 Uiso 1 1 calc R U . . .
C8 C 0.8332(3) 1.13640(8) 0.2045(2) 0.0387(7) Uani 1 1 d . . . . .
C33 C 0.2457(3) 0.91615(9) 0.1321(2) 0.0420(7) Uani 1 1 d . . . . .
C23 C 0.9232(3) 0.97597(8) 0.2420(2) 0.0444(7) Uani 1 1 d . . . . .
H23A H 0.9282 0.9510 0.2042 0.053 Uiso 1 1 calc R U . . .
C29 C 0.6678(3) 0.86178(8) 0.2856(2) 0.0481(7) Uani 1 1 d . . . . .
H29A H 0.7151 0.8339 0.3109 0.058 Uiso 1 1 calc R U . . .
C3 C 1.2328(3) 1.18709(9) 0.4097(3) 0.0601(8) Uani 1 1 d . . . . .
H3A H 1.2395 1.1736 0.4753 0.072 Uiso 1 1 calc R U . . .
C19 C 1.5682(3) 1.05905(8) 0.5414(3) 0.0593(8) Uani 1 1 d . . . . .
H19A H 1.6359 1.0459 0.6189 0.071 Uiso 1 1 calc R U . . .
C16 C 1.3664(3) 1.09710(7) 0.3119(2) 0.0520(7) Uani 1 1 d . U . . .
H16A H 1.2988 1.1097 0.2337 0.062 Uiso 1 1 calc R U . . .
C37 C 0.3876(3) 0.83081(9) 0.2181(2) 0.0486(8) Uani 1 1 d . . . . .
C22 C 1.0171(3) 1.01249(8) 0.2543(2) 0.0453(7) Uani 1 1 d . . . . .
H22A H 1.0856 1.0116 0.2252 0.054 Uiso 1 1 calc R U . . .
C4 C 1.1248(3) 1.17006(8) 0.2921(3) 0.0399(7) Uani 1 1 d . . . . .
C20 C 1.3940(3) 1.06509(8) 0.4853(2) 0.0499(7) Uani 1 1 d . . . . .
H20A H 1.3452 1.0558 0.5253 0.060 Uiso 1 1 calc R U . . .
C5 C 1.1180(3) 1.19117(9) 0.1976(3) 0.0571(8) Uani 1 1 d . . . . .
H5A H 1.0431 1.1811 0.1169 0.069 Uiso 1 1 calc R U . . .
C35 C 0.2742(3) 0.99138(9) 0.0953(2) 0.0643(9) Uani 1 1 d . . . . .
H35A H 0.2232 1.0184 0.0624 0.077 Uiso 1 1 calc R U . . .
C39 C 0.1067(5) 0.80198(12) 0.1574(4) 0.0665(10) Uani 1 1 d . . . . .
C12 C 0.5991(4) 1.17934(9) 0.1746(3) 0.0676(9) Uani 1 1 d . . . . .
H12A H 0.5622 1.2037 0.1952 0.081 Uiso 1 1 calc R U . . .
C34 C 0.1739(3) 0.95618(9) 0.0854(2) 0.0570(8) Uani 1 1 d . . . . .
H34A H 0.0562 0.9601 0.0465 0.068 Uiso 1 1 calc R U . . .
C18 C 1.6409(3) 1.07242(9) 0.4826(3) 0.0623(9) Uani 1 1 d . . . . .
H18A H 1.7585 1.0689 0.5208 0.075 Uiso 1 1 calc R U . . .
C17 C 1.5403(3) 1.09094(8) 0.3678(3) 0.0635(9) Uani 1 1 d . . . . .
H17A H 1.5893 1.0994 0.3271 0.076 Uiso 1 1 calc R U . . .
C9 C 0.7114(3) 1.10779(8) 0.1150(2) 0.0529(8) Uani 1 1 d . . . . .
H9A H 0.7475 1.0835 0.0932 0.064 Uiso 1 1 calc R U . . .
C1 C 1.3272(4) 1.24338(10) 0.3378(4) 0.0805(11) Uani 1 1 d . . . . .
H1A H 1.3963 1.2676 0.3534 0.097 Uiso 1 1 calc R U . . .
C13 C 0.7725(3) 1.17231(8) 0.2316(2) 0.0528(8) Uani 1 1 d . . . . .
H13A H 0.8511 1.1924 0.2901 0.063 Uiso 1 1 calc R U . . .
C2 C 1.3311(4) 1.22384(10) 0.4317(3) 0.0786(11) Uani 1 1 d . . . . .
H2A H 1.4005 1.2353 0.5112 0.094 Uiso 1 1 calc R U . . .
C11 C 0.4813(3) 1.15045(10) 0.0877(3) 0.0676(9) Uani 1 1 d . . . . .
H11A H 0.3641 1.1550 0.0493 0.081 Uiso 1 1 calc R U . . .
C6 C 1.2208(4) 1.22715(10) 0.2205(4) 0.0726(9) Uani 1 1 d . . . . .
H6A H 1.2175 1.2403 0.1559 0.087 Uiso 1 1 calc R U . . .
C10 C 0.5370(3) 1.11479(10) 0.0575(2) 0.0627(9) Uani 1 1 d . . . . .
H10A H 0.4573 1.0952 -0.0020 0.075 Uiso 1 1 calc R U . . .
C42 C 0.1622(5) 0.80813(11) 0.4714(3) 0.1160(13) Uani 1 1 d . . . . .
H42A H 0.0984 0.7823 0.4625 0.174 Uiso 1 1 calc R U . A 1
H42B H 0.1373 0.8310 0.5086 0.174 Uiso 1 1 calc R U . A 1
H42C H 0.2833 0.8017 0.5230 0.174 Uiso 1 1 calc R U . A 1
C40 C 0.1514(15) 0.7887(3) 0.2873(12) 0.067(4) Uani 0.595(16) 1 d . . P B 1
H40A H 0.0876 0.7625 0.2789 0.081 Uiso 0.595(16) 1 calc R U P B 1
H40B H 0.2734 0.7821 0.3430 0.081 Uiso 0.595(16) 1 calc R U P B 1
C41 C 0.1086(18) 0.8237(3) 0.3389(12) 0.080(3) Uani 0.595(16) 1 d . . P B 1
H41A H -0.0140 0.8298 0.2854 0.096 Uiso 0.595(16) 1 calc R U P B 1
H41B H 0.1705 0.8501 0.3466 0.096 Uiso 0.595(16) 1 calc R U P B 1
C41' C 0.223(2) 0.8028(6) 0.3860(14) 0.085(4) Uani 0.405(16) 1 d . . P B 2
H41C H 0.3082 0.8250 0.4047 0.102 Uiso 0.405(16) 1 calc R U P B 2
H41D H 0.2759 0.7743 0.3983 0.102 Uiso 0.405(16) 1 calc R U P B 2
C40' C 0.063(2) 0.8075(6) 0.2505(15) 0.074(5) Uani 0.405(16) 1 d . . P B 2
H40C H -0.0217 0.7858 0.2343 0.088 Uiso 0.405(16) 1 calc R U P B 2
H40D H 0.0127 0.8362 0.2397 0.088 Uiso 0.405(16) 1 calc R U P B 2
H39A H -0.009(3) 0.8101(8) 0.091(2) 0.080(11) Uiso 1 1 d . . . . .
H39B H 0.163(4) 0.7754(10) 0.144(3) 0.143(15) Uiso 1 1 d . . . . .

loop_
_atom_site_aniso_label
_atom_site_aniso_U_11
_atom_site_aniso_U_22
_atom_site_aniso_U_33
_atom_site_aniso_U_23
_atom_site_aniso_U_13
_atom_site_aniso_U_12
N1 0.0482(14) 0.0533(16) 0.0560(16) -0.0093(12) 0.0359(13) -0.0141(13)
O2 0.0420(11) 0.0955(16) 0.0934(17) -0.0070(11) 0.0368(12) -0.0071(11)
C27 0.0402(15) 0.0389(16) 0.0329(17) -0.0017(12) 0.0227(13) 0.0017(13)
C32 0.0397(15) 0.0402(16) 0.0351(17) 0.0012(13) 0.0224(14) 0.0067(14)
C15 0.0382(14) 0.0349(15) 0.0385(19) 0.0015(13) 0.0234(13) 0.0018(12)
O1 0.0821(13) 0.0447(12) 0.1067(17) 0.0061(11) 0.0671(13) 0.0020(11)
C30 0.0409(15) 0.0405(17) 0.0396(18) -0.0037(13) 0.0289(14) -0.0018(14)
C36 0.0449(16) 0.0470(18) 0.055(2) 0.0062(14) 0.0254(15) 0.0061(14)
C25 0.0488(15) 0.0498(18) 0.0475(19) -0.0019(14) 0.0362(15) -0.0038(14)
C28 0.0393(14) 0.0420(17) 0.0527(19) 0.0026(14) 0.0284(14) 0.0056(14)
C7 0.0423(15) 0.0427(16) 0.0318(17) 0.0035(13) 0.0241(14) 0.0029(14)
C24 0.0366(14) 0.0356(16) 0.0381(18) -0.0005(13) 0.0223(14) 0.0030(13)
C14 0.0401(14) 0.0398(16) 0.0328(17) 0.0027(12) 0.0246(13) 0.0008(14)
C38 0.0483(18) 0.071(2) 0.048(2) -0.0124(16) 0.0311(17) -0.0068(19)
C31 0.0394(15) 0.0415(16) 0.0346(17) -0.0033(13) 0.0245(14) 0.0013(14)
C21 0.0371(14) 0.0366(17) 0.0359(17) 0.0038(13) 0.0230(14) 0.0042(13)
C26 0.0485(15) 0.0414(17) 0.0406(18) -0.0073(13) 0.0303(15) -0.0026(13)
C8 0.0422(15) 0.0400(16) 0.0360(18) 0.0060(13) 0.0240(15) 0.0048(14)
C33 0.0417(15) 0.0480(18) 0.0412(18) -0.0039(14) 0.0269(14) 0.0034(15)
C23 0.0515(16) 0.0400(17) 0.052(2) -0.0062(13) 0.0356(16) 0.0026(14)
C29 0.0547(17) 0.0390(16) 0.055(2) 0.0044(13) 0.0341(16) 0.0052(15)
C3 0.0656(18) 0.0511(19) 0.050(2) 0.0036(16) 0.0257(18) -0.0102(16)
C19 0.0474(18) 0.074(2) 0.045(2) -0.0020(15) 0.0202(17) 0.0117(15)
C16 0.0564(17) 0.0557(18) 0.059(2) 0.0156(14) 0.0419(15) 0.0135(14)
C37 0.0592(19) 0.0485(19) 0.053(2) -0.0069(15) 0.0408(17) -0.0030(17)
C22 0.0470(15) 0.0404(16) 0.060(2) -0.0006(14) 0.0373(15) -0.0002(14)
C4 0.0432(15) 0.0386(16) 0.040(2) 0.0064(15) 0.0255(16) 0.0062(13)
C20 0.0480(17) 0.0669(19) 0.043(2) 0.0052(15) 0.0312(16) 0.0058(14)
C5 0.076(2) 0.0496(19) 0.053(2) 0.0050(16) 0.0420(18) 0.0005(16)
C35 0.0496(18) 0.057(2) 0.073(2) 0.0110(16) 0.0273(18) 0.0135(16)
C39 0.070(2) 0.076(3) 0.072(3) -0.017(2) 0.051(3) -0.031(2)
C12 0.0625(19) 0.062(2) 0.080(2) 0.0092(18) 0.043(2) 0.0227(18)
C34 0.0426(16) 0.066(2) 0.059(2) 0.0016(16) 0.0273(15) 0.0120(17)
C18 0.0410(17) 0.073(2) 0.071(3) -0.0119(18) 0.0314(19) 0.0029(16)
C17 0.0552(18) 0.072(2) 0.082(3) 0.0092(18) 0.0507(19) 0.0088(16)
C9 0.0521(18) 0.0635(19) 0.0402(19) -0.0021(15) 0.0250(16) 0.0073(15)
C1 0.068(2) 0.060(2) 0.107(3) 0.009(2) 0.047(2) -0.0098(18)
C13 0.0529(18) 0.0435(18) 0.061(2) 0.0024(14) 0.0325(17) 0.0060(14)
C2 0.071(2) 0.062(2) 0.072(3) -0.0023(19) 0.023(2) -0.0164(18)
C11 0.0438(18) 0.088(2) 0.063(2) 0.0145(19) 0.0264(18) 0.0190(18)
C6 0.093(2) 0.059(2) 0.090(3) 0.0184(19) 0.067(2) 0.0006(19)
C10 0.0441(17) 0.086(2) 0.043(2) -0.0025(16) 0.0163(16) 0.0041(17)
C42 0.153(3) 0.151(3) 0.078(3) -0.020(2) 0.087(3) -0.035(3)
C40 0.073(6) 0.055(5) 0.094(11) 0.008(5) 0.060(8) -0.002(4)
C41 0.096(7) 0.070(5) 0.087(9) -0.016(5) 0.061(7) -0.013(5)
C41' 0.060(8) 0.128(10) 0.042(9) -0.013(8) 0.016(7) 0.000(7)
C40' 0.071(10) 0.084(11) 0.053(10) -0.008(8) 0.028(9) -0.036(7)

loop_
_atom_type_symbol
_atom_type_description
_atom_type_scat_dispersion_real
_atom_type_scat_dispersion_imag
_atom_type_scat_source
C C 0.0033 0.0016 'International Tables Vol C Tables 4.2.6.8 and 6.1.1.4'
H H 0.0000 0.0000 'International Tables Vol C Tables 4.2.6.8 and 6.1.1.4'
N N 0.0061 0.0033 'International Tables Vol C Tables 4.2.6.8 and 6.1.1.4'
O O 0.0106 0.0060 'International Tables Vol C Tables 4.2.6.8 and 6.1.1.4'

loop_
_geom_angle_atom_site_label_1
_geom_angle_atom_site_label_2
_geom_angle_atom_site_label_3
_geom_angle
C38 N1 C37 123.4(2)
C38 N1 C39 119.2(3)
C37 N1 C39 117.4(3)
C28 C27 C32 118.4(2)
C28 C27 C24 121.7(2)
C32 C27 C24 119.9(2)
C36 C32 C31 117.8(2)
C36 C32 C27 122.9(2)
C31 C32 C27 119.2(2)
C20 C15 C16 118.2(2)
C20 C15 C14 119.5(2)
C16 C15 C14 122.2(2)
C29 C30 C31 119.7(2)
C29 C30 C37 119.7(2)
C31 C30 C37 120.5(2)
C35 C36 C32 121.2(2)
C35 C36 H36A 119.4
C32 C36 H36A 119.4
C26 C25 C24 120.5(2)
C26 C25 H25A 119.7
C24 C25 H25A 119.7
C27 C28 C29 122.1(2)
C27 C28 H28A 118.9
C29 C28 H28A 118.9
C14 C7 C4 120.4(2)
C14 C7 C8 124.5(2)
C4 C7 C8 115.1(2)
C23 C24 C25 118.3(2)
C23 C24 C27 121.9(2)
C25 C24 C27 119.7(2)
C7 C14 C21 122.5(2)
C7 C14 C15 122.5(2)
C21 C14 C15 114.9(2)
O2 C38 N1 119.9(3)
O2 C38 C33 122.3(3)
N1 C38 C33 117.8(2)
C30 C31 C33 120.1(2)
C30 C31 C32 120.1(2)
C33 C31 C32 119.8(2)
C26 C21 C22 117.6(2)
C26 C21 C14 121.8(2)
C22 C21 C14 120.7(2)
C25 C26 C21 121.3(2)
C25 C26 H26A 119.3
C21 C26 H26A 119.3
C13 C8 C9 117.1(2)
C13 C8 C7 120.3(2)
C9 C8 C7 122.6(2)
C34 C33 C31 120.1(2)
C34 C33 C38 119.4(2)
C31 C33 C38 120.5(2)
C24 C23 C22 120.6(2)
C24 C23 H23A 119.7
C22 C23 H23A 119.7
C30 C29 C28 120.4(2)
C30 C29 H29A 119.8
C28 C29 H29A 119.8
C4 C3 C2 121.0(3)
C4 C3 H3A 119.5
C2 C3 H3A 119.5
C18 C19 C20 119.8(3)
C18 C19 H19A 120.1
C20 C19 H19A 120.1
C17 C16 C15 120.7(2)
C17 C16 H16A 119.7
C15 C16 H16A 119.7
O1 C37 N1 119.8(2)
O1 C37 C30 122.7(2)
N1 C37 C30 117.5(2)
C23 C22 C21 121.4(2)
C23 C22 H22A 119.3
C21 C22 H22A 119.3
C5 C4 C3 117.6(2)
C5 C4 C7 122.0(2)
C3 C4 C7 120.4(2)
C15 C20 C19 121.1(3)
C15 C20 H20A 119.4
C19 C20 H20A 119.4
C4 C5 C6 121.2(3)
C4 C5 H5A 119.4
C6 C5 H5A 119.4
C36 C35 C34 120.1(2)
C36 C35 H35A 119.9
C34 C35 H35A 119.9
N1 C39 C40' 110.7(6)
N1 C39 C40 112.4(4)
N1 C39 H39A 103.8(15)
C40' C39 H39A 90.7(18)
C40 C39 H39A 120.8(17)
N1 C39 H39B 102.0(18)
C40' C39 H39B 129(2)
C40 C39 H39B 98.6(19)
H39A C39 H39B 118(2)
C11 C12 C13 119.9(3)
C11 C12 H12A 120.0
C13 C12 H12A 120.0
C33 C34 C35 121.0(2)
C33 C34 H34A 119.5
C35 C34 H34A 119.5
C17 C18 C19 119.9(3)
C17 C18 H18A 120.0
C19 C18 H18A 120.0
C18 C17 C16 120.2(3)
C18 C17 H17A 119.9
C16 C17 H17A 119.9
C10 C9 C8 121.0(2)
C10 C9 H9A 119.5
C8 C9 H9A 119.5
C2 C1 C6 119.4(3)
C2 C1 H1A 120.3
C6 C1 H1A 120.3
C12 C13 C8 122.0(2)
C12 C13 H13A 119.0
C8 C13 H13A 119.0
C1 C2 C3 120.5(3)
C1 C2 H2A 119.8
C3 C2 H2A 119.8
C12 C11 C10 119.6(3)
C12 C11 H11A 120.2
C10 C11 H11A 120.2
C1 C6 C5 120.2(3)
C1 C6 H6A 119.9
C5 C6 H6A 119.9
C11 C10 C9 120.4(3)
C11 C10 H10A 119.8
C9 C10 H10A 119.8
C41 C42 H42A 109.5
C41 C42 H42B 109.5
H42A C42 H42B 109.5
C41 C42 H42C 109.5
H42A C42 H42C 109.5
H42B C42 H42C 109.5
C41 C40 C39 110.7(10)
C41 C40 H40A 109.5
C39 C40 H40A 109.5
C41 C40 H40B 109.5
C39 C40 H40B 109.5
H40A C40 H40B 108.1
C40 C41 C42 107.6(11)
C40 C41 H41A 110.2
C42 C41 H41A 110.2
C40 C41 H41B 110.2
C42 C41 H41B 110.2
H41A C41 H41B 108.5
C40' C41' C42 107.6(15)
C40' C41' H41C 110.2
C42 C41' H41C 110.2
C40' C41' H41D 110.2
C42 C41' H41D 110.2
H41C C41' H41D 108.5
C39 C40' C41' 112.5(17)
C39 C40' H40C 109.1
C41' C40' H40C 109.1
C39 C40' H40D 109.1
C41' C40' H40D 109.1
H40C C40' H40D 107.8

loop_
_geom_bond_atom_site_label_1
_geom_bond_atom_site_label_2
_geom_bond_distance
N1 C38 1.396(3)
N1 C37 1.404(3)
N1 C39 1.481(3)
O2 C38 1.224(3)
C27 C28 1.376(3)
C27 C32 1.428(3)
C27 C24 1.485(3)
C32 C36 1.413(3)
C32 C31 1.421(3)
C15 C20 1.376(3)
C15 C16 1.384(3)
C15 C14 1.499(3)
O1 C37 1.221(2)
C30 C29 1.374(3)
C30 C31 1.404(3)
C30 C37 1.468(3)
C36 C35 1.363(3)
C36 H36A 0.9300
C25 C26 1.381(3)
C25 C24 1.389(3)
C25 H25A 0.9300
C28 C29 1.396(3)
C28 H28A 0.9300
C7 C14 1.348(3)
C7 C4 1.496(3)
C7 C8 1.497(3)
C24 C23 1.380(3)
C14 C21 1.485(3)
C38 C33 1.466(3)
C31 C33 1.405(3)
C21 C26 1.381(3)
C21 C22 1.387(3)
C26 H26A 0.9300
C8 C13 1.381(3)
C8 C9 1.387(3)
C33 C34 1.363(3)
C23 C22 1.380(3)
C23 H23A 0.9300
C29 H29A 0.9300
C3 C4 1.380(3)
C3 C2 1.381(3)
C3 H3A 0.9300
C19 C18 1.370(3)
C19 C20 1.381(3)
C19 H19A 0.9300
C16 C17 1.380(3)
C16 H16A 0.9300
C22 H22A 0.9300
C4 C5 1.378(3)
C20 H20A 0.9300
C5 C6 1.384(3)
C5 H5A 0.9300
C35 C34 1.394(3)
C35 H35A 0.9300
C39 C40' 1.521(17)
C39 C40 1.571(12)
C39 H39A 0.96(2)
C39 H39B 1.05(3)
C12 C11 1.367(3)
C12 C13 1.377(3)
C12 H12A 0.9300
C34 H34A 0.9300
C18 C17 1.367(3)
C18 H18A 0.9300
C17 H17A 0.9300
C9 C10 1.384(3)
C9 H9A 0.9300
C1 C2 1.362(4)
C1 C6 1.367(4)
C1 H1A 0.9300
C13 H13A 0.9300
C2 H2A 0.9300
C11 C10 1.370(3)
C11 H11A 0.9300
C6 H6A 0.9300
C10 H10A 0.9300
C42 C41' 1.554(14)
C42 C41 1.592(11)
C42 H42A 0.9600
C42 H42B 0.9600
C42 H42C 0.9600
C40 C41 1.449(19)
C40 H40A 0.9700
C40 H40B 0.9700
C41 H41A 0.9700
C41 H41B 0.9700
C41' C40' 1.55(3)
C41' H41C 0.9700
C41' H41D 0.9700
C40' H40C 0.9700
C40' H40D 0.9700
